data_7011251
loop_
_publ_author_name
'Martin Br\"oring'
'Carsten D. Brandt'

_publ_section_title
;
 One compound, two structures: synthesis, structures and reactivity of
 a novel (tripyrrinato)palladium(II) trifluoracetate complex TrpyPdOAcf
;
_journal_issue 7
_journal_name_full 'J. Chem. Soc., Dalton Trans.'
_journal_page_first 1391
_journal_page_last 1395
_journal_paper_doi 10.1039/b109510m
_journal_year 2002
_chemical_formula_sum 'C26 H30 F3 N3 O2 Pd'
_chemical_formula_weight 579.93
_chemical_name_systematic
; 
? 
;
_chemical_temperature_decomposition 218
_space_group_IT_number 14
_symmetry_cell_setting monoclinic
_symmetry_Int_Tables_number 14
_symmetry_space_group_name_Hall '-P 2ybc'
_symmetry_space_group_name_H-M 'P 1 21/c 1'
_atom_sites_solution_hydrogens geom
_atom_sites_solution_primary Patterson
_atom_sites_solution_secondary difmap
_audit_creation_method SHELXL-97
_cell_angle_alpha 90.00
_cell_angle_beta 104.859(2)
_cell_angle_gamma 90.00
_cell_formula_units_Z 4
_cell_length_a 12.6243(14)
_cell_length_b 18.028(2)
_cell_length_c 11.4931(13)
_cell_measurement_reflns_used 7873
_cell_measurement_temperature 293(2)
_cell_measurement_theta_max 28.092
_cell_measurement_theta_min 2.375
_cell_volume 2528.3(5)
_computing_cell_refinement 'Smart 5.620'
_computing_data_collection 'Smart 5.620'
_computing_data_reduction 'Saint Plus'
_computing_molecular_graphics XP
_computing_publication_material XP
_computing_structure_refinement 'SHELXL-97 (Sheldrick, 1997)'
_computing_structure_solution 'SHELXS-97 (Sheldrick, 1990)'
_diffrn_ambient_temperature 293(2)
_diffrn_measured_fraction_theta_full 1.000
_diffrn_measured_fraction_theta_max 1.000
_diffrn_measurement_device_type 'Bruker Smart Apex with D8-Goniometer'
_diffrn_measurement_method 'omega scans'
_diffrn_radiation_monochromator graphite
_diffrn_radiation_source 'fine-focus sealed tube'
_diffrn_radiation_type MoK\a
_diffrn_radiation_wavelength 0.71073
_diffrn_reflns_av_R_equivalents 0.0000
_diffrn_reflns_av_sigmaI/netI 0.0180
_diffrn_reflns_limit_h_max 14
_diffrn_reflns_limit_h_min -15
_diffrn_reflns_limit_k_max 21
_diffrn_reflns_limit_k_min 0
_diffrn_reflns_limit_l_max 13
_diffrn_reflns_limit_l_min 0
_diffrn_reflns_number 4450
_diffrn_reflns_theta_full 25.00
_diffrn_reflns_theta_max 25.00
_diffrn_reflns_theta_min 2.02
_exptl_absorpt_coefficient_mu 0.784
_exptl_absorpt_correction_type sadabs2
_exptl_crystal_colour violet
_exptl_crystal_density_diffrn 1.524
_exptl_crystal_density_method 'not measured'
_exptl_crystal_description block
_exptl_crystal_F_000 1184
_exptl_crystal_size_max 0.40
_exptl_crystal_size_mid 0.20
_exptl_crystal_size_min 0.12
_refine_diff_density_max 0.407
_refine_diff_density_min -0.257
_refine_diff_density_rms 0.057
_refine_ls_extinction_method none
_refine_ls_goodness_of_fit_ref 1.063
_refine_ls_hydrogen_treatment mixed
_refine_ls_matrix_type full
_refine_ls_number_parameters 349
_refine_ls_number_reflns 4450
_refine_ls_number_restraints 60
_refine_ls_restrained_S_all 1.113
_refine_ls_R_factor_all 0.0332
_refine_ls_R_factor_gt 0.0267
_refine_ls_shift/su_max 0.002
_refine_ls_shift/su_mean 0.000
_refine_ls_structure_factor_coef Fsqd
_refine_ls_weighting_details 'calc w=1/[\s^2^(Fo^2^)+(0.0496P)^2^+0.0000P] where P=(Fo^2^+2Fc^2^)/3'
_refine_ls_weighting_scheme calc
_refine_ls_wR_factor_gt 0.0709
_refine_ls_wR_factor_ref 0.0731
_reflns_number_gt 3792
_reflns_number_total 4450
_reflns_threshold_expression >2sigma(I)
_cod_data_source_file b109510m.txt
_cod_data_source_block cb4cb
_cod_depositor_comments
;
The following automatic conversions were performed:

'_chemical_melting_point' tag was changed to
'_chemical_temperature_decomposition' since the value had been '218
(dec.)'. The value '218 (dec.)' was changed to '218'.

Automatic conversion script
Id: cif_fix_values 1569 2011-02-09 13:29:24Z adriana 
;
_cod_original_cell_volume 2528.2(5)
_cod_original_sg_symbol_H-M 'P 1 2(1)/c 1'
_cod_database_code 7011251

loop_
_symmetry_equiv_pos_as_xyz
'x, y, z'
'-x, y+1/2, -z+1/2'
'-x, -y, -z'
'x, -y-1/2, z-1/2'

loop_
_atom_site_label
_atom_site_type_symbol
_atom_site_fract_x
_atom_site_fract_y
_atom_site_fract_z
_atom_site_U_iso_or_equiv
_atom_site_adp_type
_atom_site_occupancy
_atom_site_symmetry_multiplicity
_atom_site_calc_flag
_atom_site_refinement_flags
_atom_site_disorder_assembly
_atom_site_disorder_group
Pd Pd 0.719372(14) 0.383253(10) 0.623368(15) 0.03386(9) Uani 1 1 d . . .
N1 N 0.86527(16) 0.40903(12) 0.74191(17) 0.0394(5) Uani 1 1 d . . .
N2 N 0.64200(15) 0.41916(11) 0.74145(16) 0.0372(4) Uani 1 1 d . . .
N3 N 0.57317(15) 0.35349(11) 0.51397(17) 0.0369(4) Uani 1 1 d . . .
F1 F 0.9022(6) 0.2970(5) 0.3473(8) 0.099(2) Uani 0.45 1 d PU A 1
F2 F 0.7591(10) 0.3248(5) 0.2121(9) 0.108(2) Uani 0.45 1 d PU A 1
F3 F 0.8885(10) 0.3985(7) 0.2609(10) 0.091(3) Uani 0.45 1 d PU A 1
F1' F 0.8460(5) 0.2800(4) 0.3170(6) 0.0919(18) Uani 0.55 1 d PU A 2
F2' F 0.7598(8) 0.3612(4) 0.1976(6) 0.102(2) Uani 0.55 1 d PU A 2
F3' F 0.9210(7) 0.3851(6) 0.3003(8) 0.101(3) Uani 0.55 1 d PU A 2
O1 O 0.79407(13) 0.34898(10) 0.49488(14) 0.0425(4) Uani 1 1 d . . .
O2 O 0.74023(18) 0.44772(13) 0.37634(18) 0.0719(6) Uani 1 1 d . . .
C1 C 0.9913(2) 0.43315(19) 0.6108(2) 0.0603(8) Uani 1 1 d . . .
H1A H 0.9994 0.3874 0.5713 0.090 Uiso 1 1 calc R . .
H1B H 1.0582 0.4610 0.6248 0.090 Uiso 1 1 calc R . .
H1C H 0.9326 0.4614 0.5608 0.090 Uiso 1 1 calc R . .
C2 C 0.9663(2) 0.41720(15) 0.7272(2) 0.0456(6) Uani 1 1 d . . .
C3 C 1.0477(2) 0.41351(16) 0.8409(2) 0.0502(6) Uani 1 1 d . . .
C4 C 0.9938(2) 0.40179(15) 0.9269(2) 0.0483(6) Uani 1 1 d . . .
C5 C 0.8779(2) 0.40291(14) 0.8673(2) 0.0411(6) Uani 1 1 d . . .
C6 C 0.7950(2) 0.41386(14) 0.9198(2) 0.0438(6) Uani 1 1 d . . .
H6 H 0.8125 0.4110 1.0034 0.053 Uiso 1 1 calc R . .
C7 C 0.6849(2) 0.42913(14) 0.8613(2) 0.0418(6) Uani 1 1 d . . .
C8 C 0.6041(2) 0.46112(16) 0.9109(2) 0.0561(8) Uani 1 1 d . . .
H8 H 0.6113 0.4723 0.9915 0.067 Uiso 1 1 calc R . .
C9 C 0.5134(2) 0.47251(15) 0.8179(3) 0.0553(7) Uani 1 1 d . . .
H9 H 0.4481 0.4944 0.8231 0.066 Uiso 1 1 calc R . .
C10 C 0.5371(2) 0.44506(13) 0.7134(2) 0.0425(6) Uani 1 1 d . . .
C11 C 0.4625(2) 0.43807(13) 0.5980(2) 0.0430(6) Uani 1 1 d . . .
H11 H 0.3975 0.4648 0.5848 0.052 Uiso 1 1 calc R . .
C12 C 0.4771(2) 0.39637(13) 0.5058(2) 0.0395(6) Uani 1 1 d . . .
C13 C 0.3968(2) 0.37601(13) 0.3978(2) 0.0433(6) Uani 1 1 d . . .
C14 C 0.4408(2) 0.32050(14) 0.3450(2) 0.0432(6) Uani 1 1 d . . .
C15 C 0.5492(2) 0.30684(13) 0.4216(2) 0.0407(6) Uani 1 1 d . . .
C16 C 0.6176(2) 0.24256(15) 0.4074(3) 0.0548(7) Uani 1 1 d . . .
H16A H 0.6824 0.2415 0.4731 0.082 Uiso 1 1 calc R . .
H16B H 0.6381 0.2469 0.3329 0.082 Uiso 1 1 calc R . .
H16C H 0.5768 0.1976 0.4072 0.082 Uiso 1 1 calc R . .
C17 C 1.1702(2) 0.42258(17) 0.8560(3) 0.0603(8) Uani 1 1 d . . .
H17A H 1.1827 0.4651 0.8095 0.072 Uiso 1 1 calc R . .
H17B H 1.2055 0.4324 0.9400 0.072 Uiso 1 1 calc R . .
C18 C 1.2209(3) 0.3565(2) 0.8169(4) 0.0949(12) Uani 1 1 d . . .
H18A H 1.2048 0.3136 0.8589 0.142 Uiso 1 1 calc R . .
H18B H 1.2988 0.3632 0.8346 0.142 Uiso 1 1 calc R . .
H18C H 1.1920 0.3496 0.7319 0.142 Uiso 1 1 calc R . .
C19 C 1.0397(3) 0.38902(16) 1.0591(3) 0.0600(8) Uani 1 1 d . . .
H19A H 0.9967 0.4166 1.1033 0.072 Uiso 1 1 calc R . .
H19B H 1.1143 0.4076 1.0830 0.072 Uiso 1 1 calc R . .
C20 C 1.0393(3) 0.3080(2) 1.0916(3) 0.0862(11) Uani 1 1 d . . .
H20A H 0.9663 0.2887 1.0640 0.129 Uiso 1 1 calc R . .
H20B H 1.0641 0.3025 1.1774 0.129 Uiso 1 1 calc R . .
H20C H 1.0874 0.2812 1.0540 0.129 Uiso 1 1 calc R . .
C21 C 0.2833(2) 0.40799(19) 0.3609(3) 0.0580(8) Uani 1 1 d . . .
H21A H 0.2549 0.4024 0.2746 0.070 Uiso 1 1 calc R . .
H21B H 0.2870 0.4606 0.3790 0.070 Uiso 1 1 calc R . .
C22 C 0.2052(3) 0.3717(2) 0.4230(4) 0.0789(11) Uani 1 1 d . . .
H22A H 0.1991 0.3198 0.4032 0.118 Uiso 1 1 calc R . .
H22B H 0.1345 0.3946 0.3970 0.118 Uiso 1 1 calc R . .
H22C H 0.2324 0.3773 0.5086 0.118 Uiso 1 1 calc R . .
C23 C 0.3938(2) 0.28048(17) 0.2296(2) 0.0593(7) Uani 1 1 d . . .
H23A H 0.3145 0.2844 0.2098 0.071 Uiso 1 1 calc R . .
H23B H 0.4126 0.2283 0.2406 0.071 Uiso 1 1 calc R . .
C24 C 0.4339(3) 0.3100(2) 0.1257(3) 0.0855(11) Uani 1 1 d . . .
H24A H 0.4130 0.3611 0.1121 0.128 Uiso 1 1 calc R . .
H24B H 0.4020 0.2817 0.0546 0.128 Uiso 1 1 calc R . .
H24C H 0.5123 0.3060 0.1443 0.128 Uiso 1 1 calc R . .
C25 C 0.7811(2) 0.38772(16) 0.4007(2) 0.0453(7) Uani 1 1 d . A .
C26 C 0.8299(3) 0.3510(2) 0.3051(3) 0.0617(8) Uani 1 1 d . . .

loop_
_atom_site_aniso_label
_atom_site_aniso_U_11
_atom_site_aniso_U_22
_atom_site_aniso_U_33
_atom_site_aniso_U_23
_atom_site_aniso_U_13
_atom_site_aniso_U_12
Pd 0.03624(13) 0.03868(13) 0.02958(12) -0.00048(7) 0.01376(8) 0.00334(7)
N1 0.0407(12) 0.0480(11) 0.0323(10) 0.0021(9) 0.0145(9) -0.0005(9)
N2 0.0430(12) 0.0371(11) 0.0368(11) -0.0052(9) 0.0202(9) -0.0015(9)
N3 0.0380(11) 0.0373(10) 0.0376(11) -0.0015(9) 0.0138(9) 0.0034(9)
F1 0.120(5) 0.115(5) 0.081(4) 0.009(4) 0.058(4) 0.062(4)
F2 0.120(4) 0.127(5) 0.075(4) -0.047(4) 0.024(3) -0.015(5)
F3 0.106(7) 0.101(4) 0.092(6) 0.012(4) 0.072(5) 0.005(4)
F1' 0.135(5) 0.078(3) 0.085(4) -0.015(2) 0.069(4) 0.013(3)
F2' 0.135(4) 0.131(5) 0.038(2) -0.007(3) 0.018(2) 0.015(5)
F3' 0.071(4) 0.139(6) 0.115(6) -0.032(5) 0.062(4) -0.014(4)
O1 0.0419(10) 0.0551(11) 0.0344(9) -0.0020(8) 0.0171(7) 0.0081(8)
O2 0.0847(15) 0.0767(15) 0.0643(14) 0.0214(11) 0.0370(11) 0.0324(13)
C1 0.0453(16) 0.092(2) 0.0464(16) 0.0085(15) 0.0173(13) -0.0112(15)
C2 0.0459(16) 0.0522(15) 0.0407(14) 0.0018(12) 0.0144(12) 0.0004(12)
C3 0.0467(16) 0.0587(16) 0.0427(15) -0.0036(13) 0.0070(12) 0.0016(13)
C4 0.0552(17) 0.0509(15) 0.0374(14) -0.0013(12) 0.0090(13) -0.0014(12)
C5 0.0492(15) 0.0440(14) 0.0302(12) -0.0007(10) 0.0105(11) -0.0054(11)
C6 0.0591(17) 0.0460(14) 0.0297(12) -0.0034(11) 0.0174(12) -0.0083(13)
C7 0.0501(15) 0.0435(14) 0.0370(13) -0.0068(11) 0.0207(12) -0.0085(12)
C8 0.0634(19) 0.0687(19) 0.0464(16) -0.0211(14) 0.0327(15) -0.0114(15)
C9 0.0533(17) 0.0596(17) 0.0624(18) -0.0218(14) 0.0322(15) -0.0031(13)
C10 0.0461(15) 0.0386(13) 0.0501(15) -0.0061(11) 0.0253(12) -0.0021(11)
C11 0.0412(14) 0.0393(13) 0.0533(15) -0.0002(11) 0.0211(12) 0.0039(11)
C12 0.0387(14) 0.0372(13) 0.0462(15) 0.0033(10) 0.0176(12) 0.0032(10)
C13 0.0413(15) 0.0450(15) 0.0442(15) 0.0061(11) 0.0124(12) -0.0003(11)
C14 0.0423(14) 0.0476(14) 0.0403(13) -0.0009(11) 0.0116(11) -0.0057(11)
C15 0.0442(14) 0.0401(13) 0.0419(14) -0.0018(11) 0.0184(11) -0.0007(11)
C16 0.0554(17) 0.0469(16) 0.0634(18) -0.0144(13) 0.0175(14) 0.0042(13)
C17 0.0511(17) 0.0676(19) 0.0588(18) -0.0033(15) 0.0077(14) -0.0033(15)
C18 0.072(2) 0.101(3) 0.106(3) -0.028(3) 0.014(2) 0.017(2)
C19 0.0570(19) 0.081(2) 0.0365(15) 0.0003(13) 0.0022(13) -0.0002(15)
C20 0.103(3) 0.098(3) 0.0500(19) 0.0136(18) 0.0053(18) 0.021(2)
C21 0.0460(17) 0.0580(18) 0.066(2) 0.0026(15) 0.0067(15) 0.0050(13)
C22 0.0464(19) 0.093(3) 0.100(3) -0.014(2) 0.0235(19) -0.0001(17)
C23 0.0528(17) 0.0653(18) 0.0548(17) -0.0122(14) 0.0048(14) -0.0064(14)
C24 0.101(3) 0.111(3) 0.0446(18) -0.0176(18) 0.0180(18) -0.013(2)
C25 0.0374(15) 0.0646(19) 0.0364(14) -0.0019(12) 0.0138(12) 0.0053(12)
C26 0.070(2) 0.078(2) 0.0426(17) -0.0042(16) 0.0247(16) -0.0006(19)

loop_
_atom_type_symbol
_atom_type_description
_atom_type_scat_dispersion_real
_atom_type_scat_dispersion_imag
_atom_type_scat_source
C C 0.0033 0.0016 'International Tables Vol C Tables 4.2.6.8 and 6.1.1.4'
H H 0.0000 0.0000 'International Tables Vol C Tables 4.2.6.8 and 6.1.1.4'
N N 0.0061 0.0033 'International Tables Vol C Tables 4.2.6.8 and 6.1.1.4'
O O 0.0106 0.0060 'International Tables Vol C Tables 4.2.6.8 and 6.1.1.4'
F F 0.0171 0.0103 'International Tables Vol C Tables 4.2.6.8 and 6.1.1.4'
Pd Pd -0.9988 1.0072 'International Tables Vol C Tables 4.2.6.8 and 6.1.1.4'

loop_
_geom_angle_atom_site_label_1
_geom_angle_atom_site_label_2
_geom_angle_atom_site_label_3
_geom_angle
_geom_angle_site_symmetry_1
_geom_angle_site_symmetry_3
_geom_angle_publ_flag
N2 Pd N3 88.90(8) . . ?
N2 Pd O1 177.19(7) . . ?
N3 Pd O1 89.27(7) . . ?
N2 Pd N1 89.28(8) . . ?
N3 Pd N1 176.44(7) . . ?
O1 Pd N1 92.67(7) . . ?
C2 N1 C5 106.0(2) . . ?
C2 N1 Pd 131.78(16) . . ?
C5 N1 Pd 120.59(16) . . ?
C7 N2 C10 107.79(19) . . ?
C7 N2 Pd 127.03(17) . . ?
C10 N2 Pd 124.92(16) . . ?
C15 N3 C12 106.0(2) . . ?
C15 N3 Pd 130.57(16) . . ?
C12 N3 Pd 121.64(16) . . ?
C25 O1 Pd 118.05(16) . . ?
N1 C2 C3 111.2(2) . . ?
N1 C2 C1 124.6(2) . . ?
C3 C2 C1 124.1(2) . . ?
C4 C3 C2 107.1(2) . . ?
C4 C3 C17 128.4(3) . . ?
C2 C3 C17 124.5(2) . . ?
C3 C4 C5 106.8(2) . . ?
C3 C4 C19 128.9(3) . . ?
C5 C4 C19 124.3(2) . . ?
C6 C5 N1 123.2(2) . . ?
C6 C5 C4 126.5(2) . . ?
N1 C5 C4 108.7(2) . . ?
C5 C6 C7 126.8(2) . . ?
N2 C7 C6 123.2(2) . . ?
N2 C7 C8 108.8(2) . . ?
C6 C7 C8 127.9(2) . . ?
C9 C8 C7 107.0(2) . . ?
C8 C9 C10 107.3(2) . . ?
N2 C10 C9 109.1(2) . . ?
N2 C10 C11 124.1(2) . . ?
C9 C10 C11 126.5(2) . . ?
C12 C11 C10 126.2(2) . . ?
C11 C12 N3 122.5(2) . . ?
C11 C12 C13 127.8(2) . . ?
N3 C12 C13 108.7(2) . . ?
C14 C13 C12 107.2(2) . . ?
C14 C13 C21 128.7(3) . . ?
C12 C13 C21 123.9(2) . . ?
C13 C14 C15 106.5(2) . . ?
C13 C14 C23 129.6(2) . . ?
C15 C14 C23 123.9(2) . . ?
N3 C15 C14 111.4(2) . . ?
N3 C15 C16 124.4(2) . . ?
C14 C15 C16 123.7(2) . . ?
C18 C17 C3 112.7(3) . . ?
C4 C19 C20 112.0(2) . . ?
C13 C21 C22 113.1(3) . . ?
C14 C23 C24 113.3(2) . . ?
O2 C25 O1 130.7(3) . . ?
O2 C25 C26 116.6(3) . . ?
O1 C25 C26 112.7(2) . . ?
F2 C26 F1' 77.5(5) . . ?
F2 C26 F3 104.8(7) . . ?
F1' C26 F3 126.4(7) . . ?
F2 C26 F3' 124.1(7) . . ?
F1' C26 F3' 110.5(6) . . ?
F3 C26 F3' 25.5(6) . . ?
F2 C26 F2' 29.8(5) . . ?
F1' C26 F2' 106.4(5) . . ?
F3 C26 F2' 81.9(6) . . ?
F3' C26 F2' 106.0(6) . . ?
F2 C26 F1 107.2(6) . . ?
F1' C26 F1 33.9(4) . . ?
F3 C26 F1 102.4(6) . . ?
F3' C26 F1 80.4(6) . . ?
F2' C26 F1 131.6(6) . . ?
F2 C26 C25 115.4(6) . . ?
F1' C26 C25 115.4(4) . . ?
F3 C26 C25 111.3(7) . . ?
F3' C26 C25 110.0(5) . . ?
F2' C26 C25 108.0(5) . . ?
F1 C26 C25 114.5(4) . . ?

loop_
_geom_bond_atom_site_label_1
_geom_bond_atom_site_label_2
_geom_bond_distance
_geom_bond_site_symmetry_2
_geom_bond_publ_flag
Pd N2 1.9735(18) . ?
Pd N3 2.0212(19) . ?
Pd O1 2.0411(15) . ?
Pd N1 2.044(2) . ?
N1 C2 1.337(3) . ?
N1 C5 1.413(3) . ?
N2 C7 1.357(3) . ?
N2 C10 1.363(3) . ?
N3 C15 1.327(3) . ?
N3 C12 1.421(3) . ?
F1 C26 1.337(9) . ?
F2 C26 1.294(10) . ?
F3 C26 1.315(13) . ?
F1' C26 1.298(7) . ?
F2' C26 1.336(8) . ?
F3' C26 1.318(10) . ?
O1 C25 1.263(3) . ?
O2 C25 1.200(3) . ?
C1 C2 1.479(3) . ?
C2 C3 1.443(4) . ?
C3 C4 1.353(4) . ?
C3 C17 1.521(4) . ?
C4 C5 1.448(4) . ?
C4 C19 1.499(4) . ?
C5 C6 1.350(3) . ?
C6 C7 1.407(4) . ?
C7 C8 1.413(3) . ?
C8 C9 1.366(4) . ?
C9 C10 1.400(3) . ?
C10 C11 1.422(4) . ?
C11 C12 1.350(3) . ?
C12 C13 1.434(4) . ?
C13 C14 1.361(3) . ?
C13 C21 1.501(4) . ?
C14 C15 1.446(3) . ?
C14 C23 1.492(3) . ?
C15 C16 1.479(3) . ?
C17 C18 1.476(4) . ?
C19 C20 1.508(4) . ?
C21 C22 1.506(4) . ?
C23 C24 1.509(4) . ?
C25 C26 1.540(4) . ?

loop_
_geom_torsion_atom_site_label_1
_geom_torsion_atom_site_label_2
_geom_torsion_atom_site_label_3
_geom_torsion_atom_site_label_4
_geom_torsion
_geom_torsion_site_symmetry_1
_geom_torsion_site_symmetry_2
_geom_torsion_site_symmetry_3
_geom_torsion_site_symmetry_4
_geom_torsion_publ_flag
N2 Pd N1 C2 -163.8(2) . . . . ?
N3 Pd N1 C2 137.1(11) . . . . ?
O1 Pd N1 C2 14.2(2) . . . . ?
N2 Pd N1 C5 32.87(19) . . . . ?
N3 Pd N1 C5 -26.3(13) . . . . ?
O1 Pd N1 C5 -149.15(19) . . . . ?
N3 Pd N2 C7 158.3(2) . . . . ?
O1 Pd N2 C7 -152.4(14) . . . . ?
N1 Pd N2 C7 -18.6(2) . . . . ?
N3 Pd N2 C10 -28.27(19) . . . . ?
O1 Pd N2 C10 21.0(16) . . . . ?
N1 Pd N2 C10 154.78(19) . . . . ?
N2 Pd N3 C15 -161.2(2) . . . . ?
O1 Pd N3 C15 20.9(2) . . . . ?
N1 Pd N3 C15 -102.0(12) . . . . ?
N2 Pd N3 C12 36.14(18) . . . . ?
O1 Pd N3 C12 -141.74(18) . . . . ?
N1 Pd N3 C12 95.3(12) . . . . ?
N2 Pd O1 C25 22.4(16) . . . . ?
N3 Pd O1 C25 71.67(19) . . . . ?
N1 Pd O1 C25 -111.32(19) . . . . ?
C5 N1 C2 C3 2.5(3) . . . . ?
Pd N1 C2 C3 -162.69(19) . . . . ?
C5 N1 C2 C1 -173.6(3) . . . . ?
Pd N1 C2 C1 21.3(4) . . . . ?
N1 C2 C3 C4 0.8(3) . . . . ?
C1 C2 C3 C4 176.8(3) . . . . ?
N1 C2 C3 C17 -178.5(3) . . . . ?
C1 C2 C3 C17 -2.4(5) . . . . ?
C2 C3 C4 C5 -3.6(3) . . . . ?
C17 C3 C4 C5 175.6(3) . . . . ?
C2 C3 C4 C19 175.9(3) . . . . ?
C17 C3 C4 C19 -4.9(5) . . . . ?
C2 N1 C5 C6 161.6(3) . . . . ?
Pd N1 C5 C6 -31.2(3) . . . . ?
C2 N1 C5 C4 -4.6(3) . . . . ?
Pd N1 C5 C4 162.54(17) . . . . ?
C3 C4 C5 C6 -160.5(3) . . . . ?
C19 C4 C5 C6 20.0(4) . . . . ?
C3 C4 C5 N1 5.2(3) . . . . ?
C19 C4 C5 N1 -174.3(2) . . . . ?
N1 C5 C6 C7 3.2(4) . . . . ?
C4 C5 C6 C7 166.9(3) . . . . ?
C10 N2 C7 C6 -174.9(2) . . . . ?
Pd N2 C7 C6 -0.6(4) . . . . ?
C10 N2 C7 C8 1.0(3) . . . . ?
Pd N2 C7 C8 175.35(17) . . . . ?
C5 C6 C7 N2 14.9(4) . . . . ?
C5 C6 C7 C8 -160.3(3) . . . . ?
N2 C7 C8 C9 -2.1(3) . . . . ?
C6 C7 C8 C9 173.6(3) . . . . ?
C7 C8 C9 C10 2.3(3) . . . . ?
C7 N2 C10 C9 0.4(3) . . . . ?
Pd N2 C10 C9 -174.08(17) . . . . ?
C7 N2 C10 C11 -174.2(2) . . . . ?
Pd N2 C10 C11 11.3(3) . . . . ?
C8 C9 C10 N2 -1.7(3) . . . . ?
C8 C9 C10 C11 172.7(3) . . . . ?
N2 C10 C11 C12 10.5(4) . . . . ?
C9 C10 C11 C12 -163.2(3) . . . . ?
C10 C11 C12 N3 -0.5(4) . . . . ?
C10 C11 C12 C13 166.5(2) . . . . ?
C15 N3 C12 C11 165.1(2) . . . . ?
Pd N3 C12 C11 -28.5(3) . . . . ?
C15 N3 C12 C13 -4.1(3) . . . . ?
Pd N3 C12 C13 162.29(16) . . . . ?
C11 C12 C13 C14 -166.0(3) . . . . ?
N3 C12 C13 C14 2.5(3) . . . . ?
C11 C12 C13 C21 9.4(4) . . . . ?
N3 C12 C13 C21 177.9(2) . . . . ?
C12 C13 C14 C15 0.0(3) . . . . ?
C21 C13 C14 C15 -175.1(3) . . . . ?
C12 C13 C14 C23 -178.2(3) . . . . ?
C21 C13 C14 C23 6.7(5) . . . . ?
C12 N3 C15 C14 4.2(3) . . . . ?
Pd N3 C15 C14 -160.55(16) . . . . ?
C12 N3 C15 C16 -168.0(2) . . . . ?
Pd N3 C15 C16 27.3(4) . . . . ?
C13 C14 C15 N3 -2.7(3) . . . . ?
C23 C14 C15 N3 175.6(2) . . . . ?
C13 C14 C15 C16 169.5(2) . . . . ?
C23 C14 C15 C16 -12.2(4) . . . . ?
C4 C3 C17 C18 105.6(4) . . . . ?
C2 C3 C17 C18 -75.3(4) . . . . ?
C3 C4 C19 C20 -100.4(4) . . . . ?
C5 C4 C19 C20 78.9(4) . . . . ?
C14 C13 C21 C22 93.0(4) . . . . ?
C12 C13 C21 C22 -81.4(4) . . . . ?
C13 C14 C23 C24 98.1(4) . . . . ?
C15 C14 C23 C24 -79.8(3) . . . . ?
Pd O1 C25 O2 9.0(4) . . . . ?
Pd O1 C25 C26 -173.13(18) . . . . ?
O2 C25 C26 F2 -74.3(6) . . . . ?
O1 C25 C26 F2 107.5(5) . . . . ?
O2 C25 C26 F1' -161.9(4) . . . . ?
O1 C25 C26 F1' 19.9(5) . . . . ?
O2 C25 C26 F3 45.0(6) . . . . ?
O1 C25 C26 F3 -133.2(5) . . . . ?
O2 C25 C26 F3' 72.3(5) . . . . ?
O1 C25 C26 F3' -106.0(5) . . . . ?
O2 C25 C26 F2' -43.1(5) . . . . ?
O1 C25 C26 F2' 138.7(4) . . . . ?
O2 C25 C26 F1 160.6(5) . . . . ?
O1 C25 C26 F1 -17.6(6) . . . . ?
